data_2244053
loop_
_publ_author_name
'Nisbet, Matthew L.'
'Puzan, Marissa'
'Wojtas, Lukasz'
'Samas, Brian'
'Wood, Geoffrey P. F.'

_publ_section_title
;
 Crystal structures of anhydrous and hydrated ceftibuten
;
_journal_issue 4
_journal_name_full 'Acta Crystallographica Section E'
_journal_page_first
;
;
_journal_paper_doi 10.1107/S2056989022002110
_journal_volume 78
_journal_year 2022
_chemical_absolute_configuration ad
_chemical_formula_iupac 'C15 H14 N4 O6 S2, 2.652H2 O'
_chemical_formula_moiety 'C15 H14 N4 O6 S2, 2.652(H2 O)'
_chemical_formula_sum 'C15 H19.3 N4 O8.65 S2'
_chemical_formula_weight 458.21
_chemical_name_common
;
Ceftibuten 2.652-hydrate
;
_chemical_name_systematic
'(6<i>R</i>,7<i>R</i>)-7-{[(<i>Z</i>)-2-(2-Amino-1,3-thiazol-4-yl)-4-carboxybut-2-enoyl]amino}-8-oxo-5-thia-1-azabicyclo[4.2.0]oct-2-ene-2-carboxylic acid 2.652-hydrate'
_space_group_crystal_system orthorhombic
_space_group_IT_number 19
_space_group_name_Hall 'P 2ac 2ab'
_space_group_name_H-M_alt 'P 21 21 21'
_atom_sites_solution_hydrogens mixed
_audit_creation_method
;
Olex2 1.3
(compiled 2020.11.12 svn.r5f609507 for OlexSys, GUI svn.r6272)
;
_cell_angle_alpha 90
_cell_angle_beta 90
_cell_angle_gamma 90
_cell_formula_units_Z 4
_cell_length_a 4.66900(10)
_cell_length_b 17.8029(4)
_cell_length_c 23.1486(5)
_cell_measurement_reflns_used 8801
_cell_measurement_temperature 100
_cell_measurement_theta_max 77.237
_cell_measurement_theta_min 3.131
_cell_volume 1924.15(7)
_computing_cell_refinement
;
SAINT (Bruker, 2016)
;
_computing_data_collection
;
SAINT (Bruker, 2016)
;
_computing_data_reduction
;
SAINT (Bruker, 2016)
;
_computing_molecular_graphics
;
<i>OLEX2</i> (Dolomanov <i>et al.</i>,  2009)
;
_computing_publication_material
;
<i>OLEX2</i> (Dolomanov <i>et al.</i>,  2009)
;
_computing_structure_refinement
;
SHELXL  (Sheldrick, 2015b)
;
_computing_structure_solution
;
SHELXT (Sheldrick, 2015a)
;
_diffrn_ambient_temperature 100
_diffrn_measured_fraction_theta_full 1.000
_diffrn_measured_fraction_theta_max 0.996
_diffrn_measurement_device_type 'Bruker D8 Venture Photon-II CPAD'
_diffrn_measurement_method 'omega scans'
_diffrn_radiation_monochromator mirrors
_diffrn_radiation_type CuK\a
_diffrn_radiation_wavelength 1.54178
_diffrn_reflns_av_R_equivalents 0.0699
_diffrn_reflns_av_unetI/netI 0.0438
_diffrn_reflns_limit_h_max 5
_diffrn_reflns_limit_h_min -5
_diffrn_reflns_limit_k_max 21
_diffrn_reflns_limit_k_min -22
_diffrn_reflns_limit_l_max 29
_diffrn_reflns_limit_l_min -28
_diffrn_reflns_number 26013
_diffrn_reflns_theta_full 67.679
_diffrn_reflns_theta_max 77.965
_diffrn_reflns_theta_min 3.131
_diffrn_source 'INCOATEC Imus micro-focus source'
_diffrn_source_current 1.0
_diffrn_source_power 0.05
_diffrn_source_voltage 50.0
_diffrn_standards_number 0
_exptl_absorpt_coefficient_mu 3.040
_exptl_absorpt_correction_T_max 1.0000
_exptl_absorpt_correction_T_min 0.9185
_exptl_absorpt_correction_type multi-scan
_exptl_absorpt_process_details
;
(SADABS; Bruker, 2016)
;
_exptl_crystal_colour colourless
_exptl_crystal_density_diffrn 1.582
_exptl_crystal_description needle
_exptl_crystal_F_000 954
_exptl_crystal_size_max 0.1
_exptl_crystal_size_mid 0.02
_exptl_crystal_size_min 0.02
_refine_diff_density_max 0.304
_refine_diff_density_min -0.226
_refine_ls_abs_structure_details
;
Flack <i>x</i> determined using 1302 quotients
[(<i>I</i>^+^)-(<i>I</i>^-^)]/[(<i>I</i>^+^)+(<i>I</i>^-^)]
(Parsons <i>et al.</i>,  2013)
;
_refine_ls_abs_structure_Flack 0.029(11)
_refine_ls_extinction_method none
_refine_ls_goodness_of_fit_ref 1.043
_refine_ls_hydrogen_treatment mixed
_refine_ls_matrix_type full
_refine_ls_number_parameters 317
_refine_ls_number_reflns 4040
_refine_ls_number_restraints 7
_refine_ls_restrained_S_all 1.043
_refine_ls_R_factor_all 0.0456
_refine_ls_R_factor_gt 0.0381
_refine_ls_shift/su_max 0.000
_refine_ls_shift/su_mean 0.000
_refine_ls_structure_factor_coef Fsqd
_refine_ls_weighting_details 'w=1/[\s^2^(Fo^2^)+(0.0405P)^2^+0.5445P] where P=(Fo^2^+2Fc^2^)/3'
_refine_ls_weighting_scheme calc
_refine_ls_wR_factor_gt 0.0824
_refine_ls_wR_factor_ref 0.0854
_reflns_number_gt 3605
_reflns_number_total 4040
_reflns_threshold_expression 'I > 2\s(I)'
_cod_data_source_file hb8008sup1.cif
_cod_data_source_block II
_cod_original_formula_sum 'C15 H19.30 N4 O8.65 S2'
_cod_database_code 2244053
_shelx_space_group_comment
;
The symmetry employed for this shelxl refinement is uniquely defined
by the following loop, which should always be used as a source of
symmetry information in preference to the above space-group names.
They are only intended as comments.
;
_shelx_estimated_absorpt_t_min 0.751
_shelx_estimated_absorpt_t_max 0.942

loop_
_space_group_symop_operation_xyz
'x, y, z'
'-x+1/2, -y, z+1/2'
'-x, y+1/2, -z+1/2'
'x+1/2, -y+1/2, -z'

loop_
_atom_site_type_symbol
_atom_site_label
_atom_site_fract_x
_atom_site_fract_y
_atom_site_fract_z
_atom_site_U_iso_or_equiv
_atom_site_adp_type
_atom_site_calc_flag
_atom_site_occupancy
_atom_site_disorder_assembly
_atom_site_disorder_group
O O1 0.2135(6) 0.50647(13) 0.50496(10) 0.0213(6) Uani d 1 . .
O O2 0.5160(6) 0.59068(13) 0.54303(10) 0.0232(6) Uani d 1 . .
C C3 0.4020(8) 0.52690(19) 0.54008(14) 0.0180(7) Uani d 1 . .
C C4 0.5001(8) 0.46858(18) 0.58327(14) 0.0160(7) Uani d 1 . .
C C5 0.4378(8) 0.39600(19) 0.57856(14) 0.0192(7) Uani d 1 . .
H H5 0.329092 0.381498 0.545704 0.023 Uiso calc 1 . .
C C6 0.5210(10) 0.3343(2) 0.61975(15) 0.0273(9) Uani d 1 . .
H H6A 0.687457 0.307006 0.603607 0.033 Uiso calc 1 . .
H H6B 0.360269 0.298288 0.622794 0.033 Uiso calc 1 . .
S S7 0.6123(2) 0.36755(5) 0.69200(4) 0.0228(2) Uani d 1 . .
C C8 0.8320(8) 0.4455(2) 0.66878(15) 0.0186(7) Uani d 1 . .
H H8 1.025171 0.430505 0.654104 0.022 Uiso calc 1 . .
N N9 0.6706(6) 0.49483(15) 0.62916(12) 0.0163(6) Uani d 1 . .
C C10 0.6178(8) 0.54808(19) 0.67132(14) 0.0167(7) Uani d 1 . .
O O11 0.4464(5) 0.59867(13) 0.67441(10) 0.0198(5) Uani d 1 . .
C C12 0.8375(8) 0.5122(2) 0.71215(14) 0.0172(7) Uani d 1 . .
H H12 1.024780 0.539335 0.710828 0.021 Uiso calc 1 . .
N N13 0.7457(7) 0.50003(17) 0.77034(13) 0.0172(6) Uani d 1 . .
H H13 0.572(6) 0.491(2) 0.7776(16) 0.016(10) Uiso d 1 . .
C C14 0.9261(7) 0.50079(17) 0.81555(14) 0.0146(7) Uani d 1 . .
O O15 1.1831(5) 0.51428(16) 0.81065(11) 0.0261(6) Uani d 1 . .
C C16 0.7879(7) 0.48572(18) 0.87346(14) 0.0140(7) Uani d 1 . .
C C17 0.6484(8) 0.41288(19) 0.87863(14) 0.0160(7) Uani d 1 . .
C C18 0.6852(8) 0.35256(18) 0.84425(15) 0.0179(7) Uani d 1 . .
H H18 0.811218 0.351654 0.812040 0.021 Uiso calc 1 . .
S S19 0.4772(2) 0.27702(4) 0.86532(4) 0.0196(2) Uani d 1 . .
C C20 0.3429(8) 0.32934(19) 0.92227(15) 0.0176(7) Uani d 1 . .
N N21 0.1548(7) 0.30362(18) 0.95965(14) 0.0199(7) Uani d 1 . .
H H21A 0.081(10) 0.260(3) 0.9539(18) 0.029(12) Uiso d 1 . .
H H21B 0.089(10) 0.333(2) 0.9849(18) 0.023(11) Uiso d 1 . .
N N22 0.4532(6) 0.39822(15) 0.92347(12) 0.0149(6) Uani d 1 . .
H H22 0.398(13) 0.430(3) 0.949(2) 0.056(16) Uiso d 1 . .
C C23 0.8045(8) 0.53727(19) 0.91527(15) 0.0169(7) Uani d 1 . .
H H23 0.709285 0.526631 0.950597 0.020 Uiso calc 1 . .
C C24 0.9607(8) 0.61028(19) 0.91095(15) 0.0198(7) Uani d 1 . .
H H24A 0.957574 0.626679 0.870087 0.024 Uiso calc 1 . .
H H24B 1.163328 0.601559 0.921618 0.024 Uiso calc 1 . .
C C25 0.8476(8) 0.6731(2) 0.94744(15) 0.0189(7) Uani d 1 . .
O O26 0.5947(6) 0.66103(15) 0.97034(12) 0.0249(6) Uani d 1 . .
H H26 0.559(11) 0.702(3) 0.989(2) 0.039(14) Uiso d 1 . .
O O27 0.9818(6) 0.73087(14) 0.95451(11) 0.0270(6) Uani d 1 . .
O O31 0.9738(6) 0.66362(14) 0.59300(12) 0.0247(6) Uani d 1 . .
H H31A 1.136(7) 0.643(3) 0.591(2) 0.050(16) Uiso d 1 . .
H H31B 0.849(10) 0.635(3) 0.577(3) 0.09(2) Uiso d 1 . .
O O32 -0.0194(9) 0.7050(2) 0.73219(18) 0.0412(14) Uani d 0.828(10) . .
H H32A 0.153(9) 0.700(5) 0.747(3) 0.09(3) Uiso d 0.828(10) . .
H H32B -0.013(15) 0.686(4) 0.6976(15) 0.07(2) Uiso d 0.828(10) . .
O O33 -0.5146(9) 0.6766(2) 0.79978(17) 0.0357(14) Uani d 0.824(12) . .
H H33A -0.563(16) 0.630(5) 0.795(3) 0.07(2) Uiso d 0.824(12) . .
H H33B -0.382(16) 0.689(3) 0.774(3) 0.04(2) Uiso d 0.824(12) . .

loop_
_atom_site_aniso_label
_atom_site_aniso_U_11
_atom_site_aniso_U_22
_atom_site_aniso_U_33
_atom_site_aniso_U_12
_atom_site_aniso_U_13
_atom_site_aniso_U_23
O1 0.0269(14) 0.0204(12) 0.0167(12) -0.0034(11) -0.0091(11) 0.0025(10)
O2 0.0267(14) 0.0194(12) 0.0236(12) -0.0047(11) -0.0078(12) 0.0047(10)
C3 0.0193(18) 0.0208(17) 0.0138(16) 0.0021(14) 0.0040(15) -0.0003(13)
C4 0.0169(17) 0.0201(16) 0.0110(14) 0.0023(14) 0.0027(14) 0.0002(12)
C5 0.0237(19) 0.0213(16) 0.0127(15) 0.0040(15) -0.0025(15) -0.0010(13)
C6 0.044(2) 0.0194(16) 0.0190(17) 0.0040(18) -0.0067(18) -0.0022(14)
S7 0.0331(5) 0.0195(4) 0.0158(4) 0.0004(4) -0.0037(4) 0.0026(3)
C8 0.0152(18) 0.0262(18) 0.0142(17) 0.0053(14) 0.0007(14) 0.0026(14)
N9 0.0169(15) 0.0166(14) 0.0154(14) 0.0009(11) -0.0001(12) 0.0037(11)
C10 0.0159(16) 0.0187(16) 0.0154(16) -0.0044(15) 0.0031(15) 0.0027(13)
O11 0.0207(13) 0.0197(12) 0.0190(11) -0.0004(10) 0.0030(10) 0.0007(10)
C12 0.0137(17) 0.0257(18) 0.0121(15) -0.0035(14) 0.0020(14) 0.0014(13)
N13 0.0127(14) 0.0256(16) 0.0132(14) -0.0059(13) 0.0011(12) 0.0004(12)
C14 0.0157(16) 0.0144(15) 0.0139(15) 0.0006(13) -0.0001(13) -0.0024(12)
O15 0.0165(13) 0.0451(16) 0.0166(12) 0.0002(11) -0.0004(11) -0.0013(12)
C16 0.0146(16) 0.0150(15) 0.0125(16) 0.0024(13) 0.0005(13) 0.0007(13)
C17 0.0177(17) 0.0183(16) 0.0122(15) 0.0017(14) -0.0005(14) 0.0006(13)
C18 0.0236(19) 0.0139(16) 0.0161(16) -0.0004(13) 0.0006(15) 0.0008(13)
S19 0.0289(5) 0.0134(4) 0.0165(4) -0.0009(4) 0.0025(4) -0.0031(3)
C20 0.0233(18) 0.0174(16) 0.0122(15) 0.0005(15) -0.0039(15) -0.0001(13)
N21 0.0277(18) 0.0135(15) 0.0186(16) -0.0040(13) 0.0039(14) -0.0020(12)
N22 0.0164(15) 0.0145(13) 0.0139(13) 0.0005(12) 0.0010(12) -0.0011(11)
C23 0.0190(19) 0.0172(16) 0.0146(16) 0.0012(14) 0.0011(14) 0.0008(13)
C24 0.0216(19) 0.0198(16) 0.0180(16) -0.0033(15) 0.0003(15) -0.0044(13)
C25 0.0219(19) 0.0186(17) 0.0162(16) -0.0038(15) -0.0035(15) 0.0014(13)
O26 0.0243(14) 0.0187(12) 0.0317(14) -0.0015(11) 0.0046(12) -0.0078(11)
O27 0.0301(15) 0.0207(13) 0.0301(14) -0.0055(12) 0.0043(12) -0.0073(11)
O31 0.0174(14) 0.0176(12) 0.0390(16) 0.0012(12) -0.0020(13) -0.0008(11)
O32 0.038(3) 0.039(2) 0.046(3) 0.0030(19) -0.010(2) -0.0041(18)
O33 0.040(2) 0.030(2) 0.038(2) 0.0079(18) -0.003(2) -0.0082(16)

loop_
_atom_type_symbol
_atom_type_description
_atom_type_scat_dispersion_real
_atom_type_scat_dispersion_imag
_atom_type_scat_source
C C 0.0181 0.0091 'International Tables Vol C Tables 4.2.6.8 and 6.1.1.4'
H H 0.0000 0.0000 'International Tables Vol C Tables 4.2.6.8 and 6.1.1.4'
N N 0.0311 0.0180 'International Tables Vol C Tables 4.2.6.8 and 6.1.1.4'
O O 0.0492 0.0322 'International Tables Vol C Tables 4.2.6.8 and 6.1.1.4'
S S 0.3331 0.5567 'International Tables Vol C Tables 4.2.6.8 and 6.1.1.4'

loop_
_geom_angle_atom_site_label_1
_geom_angle_atom_site_label_2
_geom_angle_atom_site_label_3
_geom_angle_site_symmetry_1
_geom_angle_site_symmetry_3
_geom_angle
_geom_angle_publ_flag
O1 C3 O2 . . 126.6(3) ?
O1 C3 C4 . . 116.3(3) ?
O2 C3 C4 . . 117.2(3) ?
C5 C4 C3 . . 123.2(3) ?
C5 C4 N9 . . 120.6(3) ?
N9 C4 C3 . . 116.2(3) ?
C4 C5 H5 . . 116.5 ?
C4 C5 C6 . . 126.9(3) ?
C6 C5 H5 . . 116.5 ?
C5 C6 H6A . . 108.8 ?
C5 C6 H6B . . 108.8 ?
C5 C6 S7 . . 113.9(2) ?
H6A C6 H6B . . 107.7 ?
S7 C6 H6A . . 108.8 ?
S7 C6 H6B . . 108.8 ?
C8 S7 C6 . . 96.25(17) ?
S7 C8 H8 . . 114.1 ?
N9 C8 S7 . . 110.6(2) ?
N9 C8 H8 . . 114.1 ?
N9 C8 C12 . . 87.4(2) ?
C12 C8 S7 . . 113.8(2) ?
C12 C8 H8 . . 114.1 ?
C4 N9 C8 . . 124.0(3) ?
C10 N9 C4 . . 131.3(3) ?
C10 N9 C8 . . 93.5(3) ?
N9 C10 C12 . . 91.7(3) ?
O11 C10 N9 . . 132.2(3) ?
O11 C10 C12 . . 135.9(3) ?
C8 C12 H12 . . 111.3 ?
C10 C12 C8 . . 84.8(2) ?
C10 C12 H12 . . 111.3 ?
N13 C12 C8 . . 119.2(3) ?
N13 C12 C10 . . 116.3(3) ?
N13 C12 H12 . . 111.3 ?
C12 N13 H13 . . 120(3) ?
C14 N13 C12 . . 123.0(3) ?
C14 N13 H13 . . 117(3) ?
N13 C14 C16 . . 114.9(3) ?
O15 C14 N13 . . 122.8(3) ?
O15 C14 C16 . . 122.2(3) ?
C17 C16 C14 . . 115.0(3) ?
C23 C16 C14 . . 119.7(3) ?
C23 C16 C17 . . 125.3(3) ?
C18 C17 C16 . . 127.2(3) ?
C18 C17 N22 . . 111.8(3) ?
N22 C17 C16 . . 121.1(3) ?
C17 C18 H18 . . 123.8 ?
C17 C18 S19 . . 112.4(3) ?
S19 C18 H18 . . 123.8 ?
C18 S19 C20 . . 89.99(17) ?
N21 C20 S19 . . 123.7(3) ?
N21 C20 N22 . . 124.5(3) ?
N22 C20 S19 . . 111.8(3) ?
C20 N21 H21A . . 119(3) ?
C20 N21 H21B . . 119(3) ?
H21A N21 H21B . . 122(4) ?
C17 N22 H22 . . 126(4) ?
C20 N22 C17 . . 114.0(3) ?
C20 N22 H22 . . 120(4) ?
C16 C23 H23 . . 117.4 ?
C16 C23 C24 . . 125.3(3) ?
C24 C23 H23 . . 117.4 ?
C23 C24 H24A . . 108.3 ?
C23 C24 H24B . . 108.3 ?
C23 C24 C25 . . 116.1(3) ?
H24A C24 H24B . . 107.4 ?
C25 C24 H24A . . 108.3 ?
C25 C24 H24B . . 108.3 ?
O26 C25 C24 . . 115.0(3) ?
O27 C25 C24 . . 121.7(3) ?
O27 C25 O26 . . 123.3(3) ?
C25 O26 H26 . . 104(3) ?
H31A O31 H31B . . 109(4) ?
H32A O32 H32B . . 107(5) ?
H33A O33 H33B . . 110(6) ?

loop_
_geom_bond_atom_site_label_1
_geom_bond_atom_site_label_2
_geom_bond_site_symmetry_2
_geom_bond_distance
_geom_bond_publ_flag
O1 C3 . 1.252(4) ?
O2 C3 . 1.256(4) ?
C3 C4 . 1.512(5) ?
C4 C5 . 1.329(5) ?
C4 N9 . 1.407(4) ?
C5 H5 . 0.9500 ?
C5 C6 . 1.505(5) ?
C6 H6A . 0.9900 ?
C6 H6B . 0.9900 ?
C6 S7 . 1.824(4) ?
S7 C8 . 1.807(4) ?
C8 H8 . 1.0000 ?
C8 N9 . 1.477(4) ?
C8 C12 . 1.555(5) ?
N9 C10 . 1.383(4) ?
C10 O11 . 1.207(4) ?
C10 C12 . 1.534(5) ?
C12 H12 . 1.0000 ?
C12 N13 . 1.430(4) ?
N13 H13 . 0.85(2) ?
N13 C14 . 1.343(5) ?
C14 O15 . 1.229(4) ?
C14 C16 . 1.512(5) ?
C16 C17 . 1.456(5) ?
C16 C23 . 1.336(5) ?
C17 C18 . 1.348(5) ?
C17 N22 . 1.406(4) ?
C18 H18 . 0.9500 ?
C18 S19 . 1.729(4) ?
S19 C20 . 1.732(4) ?
C20 N21 . 1.315(5) ?
C20 N22 . 1.330(4) ?
N21 H21A . 0.86(5) ?
N21 H21B . 0.85(4) ?
N22 H22 . 0.87(5) ?
C23 H23 . 0.9500 ?
C23 C24 . 1.494(5) ?
C24 H24A . 0.9900 ?
C24 H24B . 0.9900 ?
C24 C25 . 1.498(5) ?
C25 O26 . 1.312(5) ?
C25 O27 . 1.215(4) ?
O26 H26 . 0.87(5) ?
O31 H31A . 0.85(2) ?
O31 H31B . 0.86(3) ?
O32 H32A . 0.88(3) ?
O32 H32B . 0.87(3) ?
O33 H33A . 0.87(8) ?
O33 H33B . 0.88(8) ?

loop_
_geom_hbond_atom_site_label_D
_geom_hbond_atom_site_label_H
_geom_hbond_atom_site_label_A
_geom_hbond_site_symmetry_A
_geom_hbond_distance_DH
_geom_hbond_distance_HA
_geom_hbond_distance_DA
_geom_hbond_angle_DHA
_geom_hbond_publ_flag
N13 H13 O15 1_455 0.85(2) 2.01(3) 2.799(4) 154(4) yes
N21 H21A O31 3_646 0.86(5) 2.05(5) 2.838(4) 153(4) yes
N21 H21B O2 2_565 0.85(4) 1.97(5) 2.811(4) 173(4) yes
N22 H22 O1 2_565 0.87(5) 1.78(5) 2.654(4) 178(5) yes
O26 H26 O27 4_467 0.87(5) 1.80(5) 2.647(4) 164(4) yes
O31 H31A O2 1_655 0.85(2) 2.29(3) 3.071(4) 154(5) yes
O31 H31B O2 . 0.86(3) 1.91(3) 2.756(4) 167(6) yes
O32 H32A O33 1_655 0.88(3) 2.02(3) 2.874(6) 164(8) yes
O32 H32B O31 1_455 0.87(3) 2.46(3) 3.305(5) 167(6) yes
O33 H33A O15 1_355 0.87(8) 2.40(8) 3.226(5) 159(6) yes
O33 H33B O32 . 0.88(8) 1.97(8) 2.837(6) 165(6) yes
C12 H12 O11 1_655 1.00 2.39 3.349(4) 161 yes
C23 H23 O1 2_565 0.95 2.41 3.281(4) 152 yes
C24 H24B O26 1_655 0.99 2.54 3.387(5) 143 yes

loop_
_geom_torsion_atom_site_label_1
_geom_torsion_atom_site_label_2
_geom_torsion_atom_site_label_3
_geom_torsion_atom_site_label_4
_geom_torsion_site_symmetry_1
_geom_torsion_site_symmetry_2
_geom_torsion_site_symmetry_3
_geom_torsion_site_symmetry_4
_geom_torsion
_geom_torsion_publ_flag
O1 C3 C4 C5 . . . . 12.9(5) ?
O1 C3 C4 N9 . . . . -168.6(3) ?
O2 C3 C4 C5 . . . . -167.3(4) ?
O2 C3 C4 N9 . . . . 11.2(5) ?
C3 C4 C5 C6 . . . . -178.8(4) ?
C3 C4 N9 C8 . . . . -167.6(3) ?
C3 C4 N9 C10 . . . . 58.7(5) ?
C4 C5 C6 S7 . . . . 20.6(5) ?
C4 N9 C10 O11 . . . . -19.3(6) ?
C4 N9 C10 C12 . . . . 155.7(3) ?
C5 C4 N9 C8 . . . . 10.9(5) ?
C5 C4 N9 C10 . . . . -122.7(4) ?
C5 C6 S7 C8 . . . . -44.7(3) ?
C6 S7 C8 N9 . . . . 55.0(3) ?
C6 S7 C8 C12 . . . . 151.5(3) ?
S7 C8 N9 C4 . . . . -45.0(4) ?
S7 C8 N9 C10 . . . . 102.0(3) ?
S7 C8 C12 C10 . . . . -100.1(3) ?
S7 C8 C12 N13 . . . . 17.2(4) ?
C8 N9 C10 O11 . . . . -162.4(4) ?
C8 N9 C10 C12 . . . . 12.7(3) ?
C8 C12 N13 C14 . . . . 110.4(4) ?
N9 C4 C5 C6 . . . . 2.7(6) ?
N9 C8 C12 C10 . . . . 11.3(2) ?
N9 C8 C12 N13 . . . . 128.6(3) ?
N9 C10 C12 C8 . . . . -12.0(2) ?
N9 C10 C12 N13 . . . . -132.2(3) ?
C10 C12 N13 C14 . . . . -150.3(3) ?
O11 C10 C12 C8 . . . . 162.7(4) ?
O11 C10 C12 N13 . . . . 42.6(6) ?
C12 C8 N9 C4 . . . . -159.5(3) ?
C12 C8 N9 C10 . . . . -12.5(3) ?
C12 N13 C14 O15 . . . . 2.3(5) ?
C12 N13 C14 C16 . . . . -179.2(3) ?
N13 C14 C16 C17 . . . . 60.6(4) ?
N13 C14 C16 C23 . . . . -120.4(4) ?
C14 C16 C17 C18 . . . . 16.9(5) ?
C14 C16 C17 N22 . . . . -164.0(3) ?
C14 C16 C23 C24 . . . . -2.2(5) ?
O15 C14 C16 C17 . . . . -120.9(4) ?
O15 C14 C16 C23 . . . . 58.1(5) ?
C16 C17 C18 S19 . . . . -179.8(3) ?
C16 C17 N22 C20 . . . . 179.7(3) ?
C16 C23 C24 C25 . . . . 151.9(3) ?
C17 C16 C23 C24 . . . . 176.6(3) ?
C17 C18 S19 C20 . . . . -0.6(3) ?
C18 C17 N22 C20 . . . . -1.0(4) ?
C18 S19 C20 N21 . . . . -179.9(3) ?
C18 S19 C20 N22 . . . . 0.0(3) ?
S19 C20 N22 C17 . . . . 0.6(4) ?
N21 C20 N22 C17 . . . . -179.5(3) ?
N22 C17 C18 S19 . . . . 1.0(4) ?
C23 C16 C17 C18 . . . . -162.1(4) ?
C23 C16 C17 N22 . . . . 17.0(5) ?
C23 C24 C25 O26 . . . . -12.3(5) ?
C23 C24 C25 O27 . . . . 168.2(3) ?

_cod_database_fobs_code 2244053
